data_2104615
loop_
_publ_author_name
'Marsh, Richard E.'

_publ_section_title
;
 Space groups <i>P</i>1 and <i>Cc</i>: how are they doing?
;
_journal_coeditor_code BK5088
_journal_issue 6
_journal_name_full 'Acta Crystallographica Section B'
_journal_page_first 782
_journal_page_last 783
_journal_paper_doi 10.1107/S0108768109046448
_journal_volume 65
_journal_year 2009
_chemical_formula_moiety 'C26 H24 Fe N6 Se2, 2(C2 H6 O)'
_chemical_formula_sum 'C30 H36 Fe N6 O2 Se2'
_chemical_formula_weight 726.43
_chemical_name_systematic
;
catena-[tetrakis(mu(2)-1,2-bis(4-pyridyl)ethane)-tetrakis(isoselenocyanato)-
di(iron(ii) bis(ethanol) clathrate]
;
_space_group_IT_number 55
_symmetry_cell_setting orthorhombic
_symmetry_Int_Tables_number 55
_symmetry_space_group_name_Hall '-P 2 2ab'
_symmetry_space_group_name_H-M 'P b a m'
_cell_angle_alpha 90
_cell_angle_beta 90
_cell_angle_gamma 90
_cell_formula_units_Z 4
_cell_length_a 13.2660(5)
_cell_length_b 16.8460(7)
_cell_length_c 16.7030(8)
_cell_measurement_temperature 296.1
_cell_volume 3732.8(3)
_diffrn_radiation_type 'Mo K\a'
_diffrn_radiation_wavelength 0.7107
_exptl_crystal_density_diffrn 1.211
_exptl_crystal_F_000 1368.00
_cod_data_source_file bk5088.cif
_cod_data_source_block DELJEK
_cod_original_sg_symbol_H-M Pbam
_cod_original_formula_sum 'C30 H36 Fe N6 O2 Se2 '
_cod_database_code 2104615

loop_
_symmetry_equiv_pos_as_xyz
'x, y, z'
'-x, -y, z'
'1/2+x, 1/2-y, -z'
'1/2-x, 1/2+y, -z'
'-x, -y, -z'
'x, y, -z'
'-1/2-x, -1/2+y, z'
'x-1/2, -y-1/2, z'

loop_
_atom_site_label
_atom_site_type_symbol
_atom_site_fract_x
_atom_site_fract_y
_atom_site_fract_z
_atom_site_occupancy
Fe1 Fe 0.5 0.5 0.5 1
Fe2 Fe 0.0 0.0 1.0 1
N1 N 0.6412 0.4397 0.5 1
C1 C 0.7184 0.4120 0.5 1
Se1 Se 0.8403 0.3672 0.5 1
N2 N 0.1321 -0.0738 1.0 1
C2 C 0.1936 -0.1203 1.0 1
Se2 Se 0.2857 -0.1985 1.0 1
N3 N 0.4479 0.4178 0.5966 1
C3 C 0.4808 0.3441 0.6040 1
C4 C 0.4397 0.2892 0.6569 1
C5 C 0.3632 0.3129 0.7070 1
C6 C 0.3300 0.3904 0.7022 1
C7 C 0.3734 0.4410 0.6460 1
C8 C 0.3129 0.2550 0.7640 1
C9 C 0.2132 0.2218 0.7278 1
C10 C 0.1594 0.1702 0.7876 1
C11 C 0.0836 0.1992 0.8332 1
C12 C 0.0368 0.1520 0.8900 1
C13 C 0.1394 0.0482 0.8571 1
C14 C 0.1870 0.0914 0.7989 1
N4 N 0.0661 0.0756 0.9035 1
H1 H 0.5327 0.3270 0.5662 1
H2 H 0.4644 0.2440 0.6435 1
H3 H 0.2808 0.4132 0.7380 1
H4 H 0.3463 0.4952 0.6381 1
H5 H 0.3509 0.2130 0.7669 1
H6 H 0.2812 0.2850 0.8020 1
H7 H 0.1747 0.2626 0.7169 1
H8 H 0.2458 0.1846 0.6864 1
H9 H 0.0642 0.2537 0.8292 1
H10 H -0.0250 0.1611 0.9306 1
H11 H 0.1442 -0.0104 0.8574 1
H12 H 0.2570 0.0832 0.7780 1
C15 C 0.8491 0.5700 0.5 1
C16 C 0.8876 0.5726 0.4224 1
C17 C 0.6440 0.9080 1.0 1
C18 C 0.5776 0.9310 0.9448 1

loop_
_geom_angle_atom_site_label_1
_geom_angle_atom_site_label_2
_geom_angle_atom_site_label_3
_geom_angle
_geom_angle_site_symmetry_1
_geom_angle_site_symmetry_2
_geom_angle_site_symmetry_3
_geom_angle_publ_flag
N1 Fe1 N3 88.65 . . . yes
N1 Fe1 N1 180.00 . . 2_665 yes
N1 Fe1 N3 91.35 . . 2_665 yes
N1 Fe1 N3 91.35 . . 5_666 yes
N1 Fe1 N3 88.65 . . 6_556 yes
N1 Fe1 N3 91.35 2_665 . . yes
N3 Fe1 N3 87.61 . . 2_665 yes
N3 Fe1 N3 180.00 . . 5_666 yes
N3 Fe1 N3 92.39 . . 6_556 yes
N1 Fe1 N3 88.65 2_665 . 2_665 yes
N1 Fe1 N3 88.65 2_665 . 5_666 yes
N1 Fe1 N3 91.35 2_665 . 6_556 yes
N3 Fe1 N3 92.39 2_665 . 5_666 yes
N3 Fe1 N3 180.00 2_665 . 6_556 yes
N3 Fe1 N3 87.61 5_666 . 6_556 yes
N2 Fe2 N4 90.56 . . . yes
N2 Fe2 N2 180.00 . . 2_555 yes
N2 Fe2 N4 89.44 . . 2_555 yes
N2 Fe2 N4 89.44 . . 5_557 yes
N2 Fe2 N4 90.56 . . 6_557 yes
N2 Fe2 N4 89.44 2_555 . . yes
N4 Fe2 N4 87.62 . . 2_555 yes
N4 Fe2 N4 180.00 . . 5_557 yes
N4 Fe2 N4 92.38 . . 6_557 yes
N2 Fe2 N4 90.56 2_555 . 2_555 yes
N2 Fe2 N4 90.56 2_555 . 5_557 yes
N2 Fe2 N4 89.44 2_555 . 6_557 yes
N4 Fe2 N4 92.38 2_555 . 5_557 yes
N4 Fe2 N4 180.00 2_555 . 6_557 yes
N4 Fe2 N4 87.62 5_557 . 6_557 yes
Fe1 N1 C1 176.02 . . . yes
Fe2 N2 C2 171.52 . . . yes
Fe1 N3 C3 123.17 . . . yes
Fe1 N3 C7 119.32 . . . yes
C3 N3 C7 117.26 . . . yes
Fe2 N4 C12 123.08 . . . yes
Fe2 N4 C13 120.73 . . . yes
C12 N4 C13 116.16 . . . yes
Se1 C1 N1 179.48 . . . yes
Se2 C2 N2 176.68 . . . yes
N3 C3 C4 123.69 . . . yes
C3 C4 C5 118.89 . . . no
C4 C5 C6 118.36 . . . no
C4 C5 C8 121.32 . . . no
C6 C5 C8 120.27 . . . no
C5 C6 C7 119.09 . . . no
N3 C7 C6 122.63 . . . yes
C5 C8 C9 111.13 . . . no
C8 C9 C10 110.64 . . . no
C9 C10 C11 121.19 . . . no
C9 C10 C14 121.14 . . . no
C11 C10 C14 117.66 . . . no
C10 C11 C12 120.77 . . . no
N4 C12 C11 121.84 . . . yes
N4 C13 C14 124.62 . . . yes
C10 C14 C13 118.86 . . . no
N3 C3 H1 117.00 . . . no
C4 C3 H1 119.00 . . . no
C3 C4 H2 106.00 . . . no
C5 C4 H2 134.00 . . . no
C5 C6 H3 124.00 . . . no
C7 C6 H3 117.00 . . . no
N3 C7 H4 117.00 . . . no
C6 C7 H4 120.00 . . . no
C5 C8 H5 108.00 . . . no
C5 C8 H6 106.00 . . . no
C9 C8 H5 103.00 . . . no
C9 C8 H6 94.00 . . . no
H5 C8 H6 133.00 . . . no
C8 C9 H7 107.00 . . . no
C8 C9 H8 97.00 . . . no
C10 C9 H7 108.00 . . . no
C10 C9 H8 107.00 . . . no
H7 C9 H8 126.00 . . . no
C10 C11 H9 121.00 . . . no
C12 C11 H9 119.00 . . . no
N4 C12 H10 104.00 . . . no
C11 C12 H10 134.00 . . . no
N4 C13 H11 113.00 . . . no
C14 C13 H11 120.00 . . . no
C10 C14 H12 109.00 . . . no
C13 C14 H12 127.00 . . . no
C16 C15 C16 136.84 . . 6_556 no
C18 C17 C18 87.55 . . 6_557 no

loop_
_geom_bond_atom_site_label_1
_geom_bond_atom_site_label_2
_geom_bond_distance
_geom_bond_site_symmetry_1
_geom_bond_site_symmetry_2
_geom_bond_publ_flag
Se1 C1 1.7846(1) . . yes
Se2 C2 1.7967(1) . . yes
Fe1 N1 2.1309(1) . . yes
Fe1 N3 2.2358 . . yes
Fe1 N1 2.1309(1) . 2_665 yes
Fe1 N3 2.2358 . 2_665 yes
Fe1 N3 2.2358 . 5_666 yes
Fe1 N3 2.2358 . 6_556 yes
Fe2 N2 2.1486(1) . . yes
Fe2 N4 2.2336 . . yes
Fe2 N2 2.1486(1) . 2_555 yes
Fe2 N4 2.2336 . 2_555 yes
Fe2 N4 2.2336 . 5_557 yes
Fe2 N4 2.2336 . 6_557 yes
N1 C1 1.1254(1) . . yes
N2 C2 1.1310(1) . . yes
N3 C3 1.3218 . . yes
N3 C7 1.3455 . . yes
N4 C12 1.3632 . . yes
N4 C13 1.3264 . . yes
C3 C4 1.3904 . . no
C4 C5 1.3746 . . no
C5 C6 1.3802 . . no
C5 C8 1.5176 . . no
C6 C7 1.3926 . . no
C8 C9 1.5581 . . no
C9 C10 1.5042 . . no
C10 C11 1.3528 . . no
C10 C14 1.3899 . . no
C11 C12 1.3848 . . no
C13 C14 1.3687 . . no
C3 H1 0.9800 . . no
C4 H2 0.8600 . . no
C6 H3 0.9600 . . no
C7 H4 0.9900 . . no
C8 H5 0.8700 . . no
C8 H6 0.9100 . . no
C9 H7 0.8800 . . no
C9 H8 1.0300 . . no
C11 H9 0.9600 . . no
C12 H10 1.0700 . . no
C13 H11 0.9900 . . no
C14 H12 1.0000 . . no
C15 C16 1.3938 . . no
C15 C16 1.3938 . 6_556 no
C17 C18 1.3327 . . no
C17 C18 1.3327 . 6_557 no
